data_7102873
loop_
_publ_author_name
'Baruah, Pranjal K.'
'Sreedevi, Naduthottiyil K.'
'Majumdar, Baisakhi'
'Pasricha, Renu'
'Poddar, Pankaj'
'Gonnade, Rajesh'
'Ravindranathan, Sapna'
'Sanjayan, Gangadhar J.'

_publ_section_title
;
 Sheet-forming abiotic hetero foldamers
;
_journal_coden_ASTM CHCOFS
_journal_issue 6
_journal_name_full
;
 Chemical Communications (Cambridge, United Kingdom)
;
_journal_page_first 712
_journal_page_last 714
_journal_paper_doi 10.1039/b713229h
_journal_year 2008
_chemical_formula_moiety 'C25 H28 Br2 N6 O7'
_chemical_formula_sum 'C25 H28 Br2 N6 O7'
_chemical_formula_weight 684.35
_chemical_name_common
;
Methyl-(2-(3-(2-azido-2-methylpropanamido)-5-bromo-2-
methoxybenzamido)-2-methoxybenzamido)-2-methylpropanamido)-5-bromo-2-
methoxybenzoate
;
_space_group_IT_number 14
_symmetry_cell_setting monoclinic
_symmetry_space_group_name_Hall '-P 2ybc'
_symmetry_space_group_name_H-M 'P 1 21/c 1'
_atom_sites_solution_hydrogens geom
_atom_sites_solution_primary direct
_atom_sites_solution_secondary difmap
_audit_creation_method SHELXL-97
_cell_angle_alpha 90.00
_cell_angle_beta 101.480(4)
_cell_angle_gamma 90.00
_cell_formula_units_Z 4
_cell_length_a 18.553(4)
_cell_length_b 16.680(4)
_cell_length_c 9.608(2)
_cell_measurement_reflns_used 5347
_cell_measurement_temperature 297(2)
_cell_measurement_theta_max 26.685
_cell_measurement_theta_min 2.238
_cell_volume 2913.8(11)
_computing_cell_refinement 'BRUKER SAINT'
_computing_data_collection 'BRUKER SMART'
_computing_data_reduction 'BRUKER SAINT'
_computing_molecular_graphics SHELXTL
_computing_publication_material SHELXTL
_computing_structure_refinement 'SHELXL-97 (Sheldrick, 1997)'
_computing_structure_solution 'SHELXS-97 (Sheldrick, 1990)'
_diffrn_ambient_temperature 297(2)
_diffrn_measured_fraction_theta_full 0.999
_diffrn_measured_fraction_theta_max 0.999
_diffrn_measurement_device 'Bruker Smart APEX'
_diffrn_measurement_device_type 'CCD Area Detector'
_diffrn_measurement_method 'Phi and Omega Scan'
_diffrn_radiation_monochromator graphite
_diffrn_radiation_source 'fine-focus sealed tube'
_diffrn_radiation_type MoK\a
_diffrn_radiation_wavelength 0.71073
_diffrn_reflns_av_R_equivalents 0.0361
_diffrn_reflns_av_sigmaI/netI 0.0313
_diffrn_reflns_limit_h_max 21
_diffrn_reflns_limit_h_min -22
_diffrn_reflns_limit_k_max 19
_diffrn_reflns_limit_k_min -19
_diffrn_reflns_limit_l_max 11
_diffrn_reflns_limit_l_min -11
_diffrn_reflns_number 20883
_diffrn_reflns_theta_full 25.00
_diffrn_reflns_theta_max 25.00
_diffrn_reflns_theta_min 2.24
_exptl_absorpt_coefficient_mu 2.835
_exptl_absorpt_correction_T_max 0.7130
_exptl_absorpt_correction_T_min 0.1990
_exptl_absorpt_correction_type multi-scan
_exptl_absorpt_process_details 'bruker sadabs'
_exptl_crystal_colour colourless
_exptl_crystal_density_diffrn 1.560
_exptl_crystal_density_method 'not measured'
_exptl_crystal_description needle
_exptl_crystal_F_000 1384
_exptl_crystal_size_max 0.84
_exptl_crystal_size_mid 0.14
_exptl_crystal_size_min 0.13
_refine_diff_density_max 0.575
_refine_diff_density_min -0.528
_refine_diff_density_rms 0.056
_refine_ls_extinction_method none
_refine_ls_goodness_of_fit_ref 1.008
_refine_ls_hydrogen_treatment constr
_refine_ls_matrix_type full
_refine_ls_number_parameters 368
_refine_ls_number_reflns 5136
_refine_ls_number_restraints 0
_refine_ls_restrained_S_all 1.008
_refine_ls_R_factor_all 0.0512
_refine_ls_R_factor_gt 0.0370
_refine_ls_shift/su_max 0.001
_refine_ls_shift/su_mean 0.000
_refine_ls_structure_factor_coef Fsqd
_refine_ls_weighting_details 'calc w=1/[\s^2^(Fo^2^)+(0.0406P)^2^+2.6906P] where P=(Fo^2^+2Fc^2^)/3'
_refine_ls_weighting_scheme calc
_refine_ls_wR_factor_gt 0.0873
_refine_ls_wR_factor_ref 0.0942
_reflns_number_gt 4077
_reflns_number_total 5136
_reflns_threshold_expression >2sigma(I)
_cod_data_source_file b713229h.txt
_cod_data_source_block pkb341
_cod_depositor_comments
;
The following automatic conversions were performed:
'_symmetry_cell_setting' value 'Monoclinic' changed to 'monoclinic'
according to '/home/saulius/struct/CIF-dictionaries/cif_core.dic'
dictionary named 'cif_core.dic' version 2.4.1 from 2010-06-29.

Automatic conversion script
Id: cif_fix_enum 1527 2010-12-29 10:47:43Z saulius 
;
_cod_original_sg_symbol_H-M P2(1)/c
_cod_database_code 7102873

loop_
_symmetry_equiv_pos_as_xyz
'x, y, z'
'-x, y+1/2, -z+1/2'
'-x, -y, -z'
'x, -y-1/2, z-1/2'

loop_
_atom_site_label
_atom_site_type_symbol
_atom_site_fract_x
_atom_site_fract_y
_atom_site_fract_z
_atom_site_U_iso_or_equiv
_atom_site_adp_type
_atom_site_occupancy
_atom_site_symmetry_multiplicity
_atom_site_calc_flag
_atom_site_refinement_flags
_atom_site_disorder_assembly
_atom_site_disorder_group
Br1 Br 0.561876(19) 0.74842(3) 0.36522(4) 0.06824(15) Uani 1 1 d . . .
Br2 Br 0.10034(2) 0.40379(2) 0.66901(4) 0.06132(14) Uani 1 1 d . . .
C1 C 0.48826(15) 0.59022(18) 0.6379(3) 0.0376(7) Uani 1 1 d . . .
C2 C 0.42117(15) 0.62392(17) 0.6527(3) 0.0325(6) Uani 1 1 d . . .
C3 C 0.39558(14) 0.69459(16) 0.5801(3) 0.0308(6) Uani 1 1 d . . .
C4 C 0.43645(14) 0.73045(18) 0.4905(3) 0.0355(6) Uani 1 1 d . . .
H4 H 0.4199 0.7769 0.4406 0.043 Uiso 1 1 calc R . .
C5 C 0.50242(15) 0.69532(19) 0.4773(3) 0.0396(7) Uani 1 1 d . . .
C6 C 0.52811(16) 0.6272(2) 0.5475(3) 0.0433(7) Uani 1 1 d . . .
H6 H 0.5724 0.6051 0.5351 0.052 Uiso 1 1 calc R . .
C7 C 0.28936(14) 0.78731(16) 0.5323(3) 0.0287(6) Uani 1 1 d . . .
C8 C 0.23007(14) 0.82635(16) 0.6031(3) 0.0290(6) Uani 1 1 d . . .
C9 C 0.15060(14) 0.70772(17) 0.5596(3) 0.0308(6) Uani 1 1 d . . .
C10 C 0.10014(14) 0.65013(17) 0.6144(3) 0.0324(6) Uani 1 1 d . . .
C11 C 0.03645(15) 0.67327(17) 0.6599(3) 0.0339(6) Uani 1 1 d . . .
C12 C -0.01002(15) 0.61515(18) 0.7003(3) 0.0356(7) Uani 1 1 d . . .
C13 C 0.00934(16) 0.53518(18) 0.7043(3) 0.0409(7) Uani 1 1 d . . .
H13 H -0.0200 0.4965 0.7353 0.049 Uiso 1 1 calc R . .
C14 C 0.07345(16) 0.51410(18) 0.6612(3) 0.0399(7) Uani 1 1 d . . .
C15 C 0.11734(15) 0.56913(18) 0.6121(3) 0.0378(7) Uani 1 1 d . . .
H15 H 0.1583 0.5524 0.5775 0.045 Uiso 1 1 calc R . .
C16 C -0.13461(18) 0.6009(2) 0.7518(4) 0.0544(9) Uani 1 1 d . . .
C17 C -0.20499(17) 0.6472(2) 0.7583(4) 0.0544(9) Uani 1 1 d . . .
C18 C 0.52606(19) 0.5219(2) 0.7224(4) 0.0503(8) Uani 1 1 d . . .
C19 C 0.5219(3) 0.4166(3) 0.8825(5) 0.0912(15) Uani 1 1 d . . .
H19A H 0.5423 0.3789 0.8255 0.137 Uiso 1 1 calc R . .
H19B H 0.4869 0.3900 0.9277 0.137 Uiso 1 1 calc R . .
H19C H 0.5606 0.4387 0.9535 0.137 Uiso 1 1 calc R . .
C20 C 0.3276(2) 0.5371(3) 0.6929(5) 0.0821(13) Uani 1 1 d . . .
H20A H 0.2997 0.5552 0.6034 0.123 Uiso 1 1 calc R . .
H20B H 0.2953 0.5297 0.7586 0.123 Uiso 1 1 calc R . .
H20C H 0.3511 0.4872 0.6798 0.123 Uiso 1 1 calc R . .
C21 C 0.26876(16) 0.87218(17) 0.7347(3) 0.0372(7) Uani 1 1 d . . .
H21A H 0.2328 0.8989 0.7774 0.056 Uiso 1 1 calc R . .
H21B H 0.3016 0.9111 0.7078 0.056 Uiso 1 1 calc R . .
H21C H 0.2962 0.8353 0.8017 0.056 Uiso 1 1 calc R . .
C22 C 0.18317(17) 0.88392(18) 0.4994(3) 0.0420(7) Uani 1 1 d . . .
H22A H 0.1570 0.8545 0.4192 0.063 Uiso 1 1 calc R . .
H22B H 0.2143 0.9230 0.4678 0.063 Uiso 1 1 calc R . .
H22C H 0.1486 0.9105 0.5460 0.063 Uiso 1 1 calc R . .
C23 C -0.0037(3) 0.7938(3) 0.5433(5) 0.0808(14) Uani 1 1 d . . .
H23A H 0.0277 0.7786 0.4795 0.121 Uiso 1 1 calc R . .
H23B H 0.0013 0.8503 0.5623 0.121 Uiso 1 1 calc R . .
H23C H -0.0538 0.7819 0.5009 0.121 Uiso 1 1 calc R . .
C24 C -0.2298(3) 0.6271(3) 0.8955(6) 0.1004(17) Uani 1 1 d . . .
H24A H -0.1943 0.6469 0.9747 0.151 Uiso 1 1 calc R . .
H24B H -0.2341 0.5700 0.9035 0.151 Uiso 1 1 calc R . .
H24C H -0.2766 0.6516 0.8952 0.151 Uiso 1 1 calc R . .
C25 C -0.2630(3) 0.6216(3) 0.6306(6) 0.1066(18) Uani 1 1 d . . .
H25A H -0.3089 0.6473 0.6344 0.160 Uiso 1 1 calc R . .
H25B H -0.2692 0.5645 0.6321 0.160 Uiso 1 1 calc R . .
H25C H -0.2476 0.6368 0.5447 0.160 Uiso 1 1 calc R . .
N1 N 0.33062(12) 0.72903(14) 0.6091(2) 0.0318(5) Uani 1 1 d . . .
H1 H 0.3157 0.7114 0.6825 0.038 Uiso 1 1 calc R . .
N2 N 0.18339(12) 0.76420(13) 0.6488(2) 0.0301(5) Uani 1 1 d . . .
H2 H 0.1771 0.7643 0.7351 0.036 Uiso 1 1 calc R . .
N3 N -0.07703(13) 0.64371(15) 0.7292(3) 0.0419(6) Uani 1 1 d . . .
H3 H -0.0814 0.6950 0.7328 0.050 Uiso 1 1 calc R . .
N4 N -0.18831(16) 0.73337(19) 0.7502(4) 0.0738(10) Uani 1 1 d . . .
N5 N -0.24199(19) 0.7781(2) 0.7365(4) 0.0736(10) Uani 1 1 d . . .
N6 N -0.2867(2) 0.8249(3) 0.7244(6) 0.1083(16) Uani 1 1 d . . .
O1 O 0.58848(16) 0.5062(2) 0.7240(5) 0.1166(14) Uani 1 1 d . . .
O2 O 0.48550(15) 0.48076(16) 0.7926(3) 0.0710(8) Uani 1 1 d . . .
O3 O 0.38165(11) 0.59499(12) 0.7474(2) 0.0446(5) Uani 1 1 d . . .
O4 O 0.30057(11) 0.81172(12) 0.4191(2) 0.0397(5) Uani 1 1 d . . .
O5 O 0.16282(11) 0.69873(13) 0.4395(2) 0.0446(5) Uani 1 1 d . . .
O6 O 0.01637(12) 0.75153(12) 0.6698(2) 0.0461(5) Uani 1 1 d . . .
O7 O -0.13440(17) 0.52906(18) 0.7643(5) 0.1155(15) Uani 1 1 d . . .

loop_
_atom_site_aniso_label
_atom_site_aniso_U_11
_atom_site_aniso_U_22
_atom_site_aniso_U_33
_atom_site_aniso_U_23
_atom_site_aniso_U_13
_atom_site_aniso_U_12
Br1 0.03559(19) 0.1031(3) 0.0726(3) 0.0293(2) 0.02663(17) 0.00792(18)
Br2 0.0630(2) 0.0421(2) 0.0796(3) 0.00458(17) 0.0159(2) 0.00751(16)
C1 0.0303(15) 0.0406(17) 0.0407(17) -0.0061(13) 0.0041(13) 0.0050(13)
C2 0.0292(14) 0.0360(15) 0.0327(15) -0.0041(12) 0.0070(12) 0.0007(12)
C3 0.0232(13) 0.0363(15) 0.0327(15) -0.0050(12) 0.0045(11) -0.0002(11)
C4 0.0243(14) 0.0446(17) 0.0377(16) 0.0022(13) 0.0066(12) 0.0010(12)
C5 0.0285(15) 0.055(2) 0.0375(17) 0.0016(14) 0.0106(12) -0.0013(14)
C6 0.0253(15) 0.057(2) 0.0492(18) -0.0086(16) 0.0111(13) 0.0066(14)
C7 0.0244(13) 0.0297(14) 0.0324(15) 0.0000(12) 0.0064(11) -0.0017(11)
C8 0.0268(13) 0.0302(14) 0.0319(14) 0.0012(11) 0.0107(11) 0.0004(11)
C9 0.0248(14) 0.0375(16) 0.0307(16) -0.0015(12) 0.0068(11) -0.0004(11)
C10 0.0255(14) 0.0432(16) 0.0282(14) -0.0022(12) 0.0047(11) -0.0056(12)
C11 0.0293(14) 0.0396(16) 0.0336(15) -0.0034(12) 0.0085(12) -0.0064(12)
C12 0.0282(14) 0.0438(17) 0.0357(16) -0.0009(13) 0.0082(12) -0.0058(12)
C13 0.0340(16) 0.0419(17) 0.0476(18) 0.0043(14) 0.0098(13) -0.0073(13)
C14 0.0383(16) 0.0371(16) 0.0422(17) 0.0002(13) 0.0034(13) -0.0003(13)
C15 0.0296(15) 0.0460(17) 0.0380(16) -0.0015(14) 0.0070(12) 0.0010(13)
C16 0.0386(18) 0.047(2) 0.084(3) 0.0014(18) 0.0281(18) -0.0090(15)
C17 0.0335(17) 0.052(2) 0.082(3) -0.0008(18) 0.0209(17) -0.0094(15)
C18 0.0442(19) 0.0446(19) 0.061(2) 0.0019(16) 0.0091(16) 0.0118(16)
C19 0.110(4) 0.072(3) 0.093(3) 0.035(3) 0.025(3) 0.046(3)
C20 0.057(2) 0.078(3) 0.114(4) 0.018(3) 0.023(2) -0.020(2)
C21 0.0368(16) 0.0348(15) 0.0413(17) -0.0048(13) 0.0109(13) -0.0054(13)
C22 0.0409(17) 0.0421(17) 0.0441(18) 0.0071(14) 0.0109(14) 0.0115(14)
C23 0.080(3) 0.085(3) 0.084(3) 0.030(2) 0.030(2) 0.044(2)
C24 0.088(3) 0.114(4) 0.119(4) 0.025(3) 0.069(3) 0.021(3)
C25 0.059(3) 0.107(4) 0.140(5) -0.025(4) -0.013(3) -0.013(3)
N1 0.0276(12) 0.0390(13) 0.0316(12) 0.0058(10) 0.0126(10) 0.0048(10)
N2 0.0281(12) 0.0374(13) 0.0266(12) 0.0002(10) 0.0099(9) -0.0018(10)
N3 0.0323(13) 0.0403(14) 0.0568(16) -0.0027(12) 0.0181(12) -0.0067(11)
N4 0.0367(16) 0.0498(18) 0.141(3) -0.0002(19) 0.0334(19) -0.0025(14)
N5 0.053(2) 0.060(2) 0.117(3) 0.000(2) 0.039(2) -0.0038(18)
N6 0.068(2) 0.082(3) 0.188(5) 0.012(3) 0.056(3) 0.019(2)
O1 0.0501(18) 0.108(3) 0.196(4) 0.077(3) 0.035(2) 0.0406(17)
O2 0.0697(17) 0.0641(16) 0.0846(19) 0.0325(15) 0.0286(15) 0.0313(14)
O3 0.0435(12) 0.0424(12) 0.0531(13) 0.0091(10) 0.0219(10) 0.0076(10)
O4 0.0385(11) 0.0486(12) 0.0358(11) 0.0117(9) 0.0161(9) 0.0074(9)
O5 0.0486(12) 0.0566(14) 0.0325(11) -0.0090(10) 0.0177(10) -0.0133(10)
O6 0.0520(13) 0.0362(12) 0.0556(14) -0.0007(10) 0.0237(11) -0.0017(10)
O7 0.0680(19) 0.0548(19) 0.247(5) 0.024(2) 0.088(3) -0.0038(15)

loop_
_atom_type_symbol
_atom_type_description
_atom_type_scat_dispersion_real
_atom_type_scat_dispersion_imag
_atom_type_scat_source
C C 0.0033 0.0016 'International Tables Vol C Tables 4.2.6.8 and 6.1.1.4'
H H 0.0000 0.0000 'International Tables Vol C Tables 4.2.6.8 and 6.1.1.4'
N N 0.0061 0.0033 'International Tables Vol C Tables 4.2.6.8 and 6.1.1.4'
O O 0.0106 0.0060 'International Tables Vol C Tables 4.2.6.8 and 6.1.1.4'
Br Br -0.2901 2.4595 'International Tables Vol C Tables 4.2.6.8 and 6.1.1.4'

loop_
_geom_angle_atom_site_label_1
_geom_angle_atom_site_label_2
_geom_angle_atom_site_label_3
_geom_angle
_geom_angle_site_symmetry_1
_geom_angle_site_symmetry_3
_geom_angle_publ_flag
C6 C1 C2 118.7(3) . . ?
C6 C1 C18 115.3(3) . . ?
C2 C1 C18 125.7(3) . . ?
O3 C2 C1 122.2(3) . . ?
O3 C2 C3 117.0(2) . . ?
C1 C2 C3 120.5(3) . . ?
C4 C3 C2 119.8(2) . . ?
C4 C3 N1 122.6(2) . . ?
C2 C3 N1 117.5(2) . . ?
C5 C4 C3 118.4(3) . . ?
C6 C5 C4 122.5(3) . . ?
C6 C5 Br1 118.9(2) . . ?
C4 C5 Br1 118.5(2) . . ?
C5 C6 C1 120.2(3) . . ?
O4 C7 N1 123.1(2) . . ?
O4 C7 C8 121.0(2) . . ?
N1 C7 C8 115.8(2) . . ?
N2 C8 C22 110.2(2) . . ?
N2 C8 C21 108.2(2) . . ?
C22 C8 C21 109.8(2) . . ?
N2 C8 C7 110.3(2) . . ?
C22 C8 C7 109.9(2) . . ?
C21 C8 C7 108.4(2) . . ?
O5 C9 N2 122.9(2) . . ?
O5 C9 C10 119.6(2) . . ?
N2 C9 C10 117.4(2) . . ?
C15 C10 C11 119.1(3) . . ?
C15 C10 C9 117.0(2) . . ?
C11 C10 C9 123.9(3) . . ?
O6 C11 C10 123.1(2) . . ?
O6 C11 C12 116.8(2) . . ?
C10 C11 C12 120.1(3) . . ?
C13 C12 C11 120.3(3) . . ?
C13 C12 N3 123.8(3) . . ?
C11 C12 N3 115.8(3) . . ?
C12 C13 C14 118.2(3) . . ?
C15 C14 C13 122.6(3) . . ?
C15 C14 Br2 119.4(2) . . ?
C13 C14 Br2 118.0(2) . . ?
C14 C15 C10 119.4(3) . . ?
O7 C16 N3 124.1(3) . . ?
O7 C16 C17 119.0(3) . . ?
N3 C16 C17 116.9(3) . . ?
N4 C17 C24 111.4(4) . . ?
N4 C17 C25 110.6(4) . . ?
C24 C17 C25 110.5(4) . . ?
N4 C17 C16 107.5(3) . . ?
C24 C17 C16 109.4(3) . . ?
C25 C17 C16 107.3(3) . . ?
O1 C18 O2 122.7(3) . . ?
O1 C18 C1 122.0(3) . . ?
O2 C18 C1 115.3(3) . . ?
C7 N1 C3 126.5(2) . . ?
C9 N2 C8 121.7(2) . . ?
C16 N3 C12 128.0(3) . . ?
N5 N4 C17 115.0(3) . . ?
N6 N5 N4 173.5(4) . . ?
C18 O2 C19 116.6(3) . . ?
C2 O3 C20 115.4(3) . . ?
C11 O6 C23 117.0(3) . . ?

loop_
_geom_bond_atom_site_label_1
_geom_bond_atom_site_label_2
_geom_bond_distance
_geom_bond_site_symmetry_2
_geom_bond_publ_flag
Br1 C5 1.906(3) . ?
Br2 C14 1.904(3) . ?
C1 C6 1.392(4) . ?
C1 C2 1.398(4) . ?
C1 C18 1.491(4) . ?
C2 O3 1.365(3) . ?
C2 C3 1.404(4) . ?
C3 C4 1.391(4) . ?
C3 N1 1.412(3) . ?
C4 C5 1.385(4) . ?
C5 C6 1.359(4) . ?
C7 O4 1.217(3) . ?
C7 N1 1.360(3) . ?
C7 C8 1.547(3) . ?
C8 N2 1.473(3) . ?
C8 C22 1.525(4) . ?
C8 C21 1.529(4) . ?
C9 O5 1.229(3) . ?
C9 N2 1.336(3) . ?
C9 C10 1.507(4) . ?
C10 C15 1.389(4) . ?
C10 C11 1.394(4) . ?
C11 O6 1.366(3) . ?
C11 C12 1.403(4) . ?
C12 C13 1.380(4) . ?
C12 N3 1.410(4) . ?
C13 C14 1.381(4) . ?
C14 C15 1.371(4) . ?
C16 O7 1.204(4) . ?
C16 N3 1.338(4) . ?
C16 C17 1.529(5) . ?
C17 N4 1.476(5) . ?
C17 C24 1.517(5) . ?
C17 C25 1.524(6) . ?
C18 O1 1.185(4) . ?
C18 O2 1.301(4) . ?
C19 O2 1.454(4) . ?
C20 O3 1.415(5) . ?
C23 O6 1.390(4) . ?
N4 N5 1.230(5) . ?
N5 N6 1.128(5) . ?

loop_
_geom_torsion_atom_site_label_1
_geom_torsion_atom_site_label_2
_geom_torsion_atom_site_label_3
_geom_torsion_atom_site_label_4
_geom_torsion
_geom_torsion_site_symmetry_1
_geom_torsion_site_symmetry_2
_geom_torsion_site_symmetry_3
_geom_torsion_site_symmetry_4
_geom_torsion_publ_flag
C6 C1 C2 O3 -174.8(3) . . . . ?
C18 C1 C2 O3 -1.6(5) . . . . ?
C6 C1 C2 C3 -1.4(4) . . . . ?
C18 C1 C2 C3 171.7(3) . . . . ?
O3 C2 C3 C4 175.1(2) . . . . ?
C1 C2 C3 C4 1.4(4) . . . . ?
O3 C2 C3 N1 -1.1(4) . . . . ?
C1 C2 C3 N1 -174.8(2) . . . . ?
C2 C3 C4 C5 -0.9(4) . . . . ?
N1 C3 C4 C5 175.0(3) . . . . ?
C3 C4 C5 C6 0.5(5) . . . . ?
C3 C4 C5 Br1 -175.6(2) . . . . ?
C4 C5 C6 C1 -0.6(5) . . . . ?
Br1 C5 C6 C1 175.5(2) . . . . ?
C2 C1 C6 C5 1.1(4) . . . . ?
C18 C1 C6 C5 -172.8(3) . . . . ?
O4 C7 C8 N2 132.0(3) . . . . ?
N1 C7 C8 N2 -52.5(3) . . . . ?
O4 C7 C8 C22 10.4(4) . . . . ?
N1 C7 C8 C22 -174.1(2) . . . . ?
O4 C7 C8 C21 -109.6(3) . . . . ?
N1 C7 C8 C21 65.8(3) . . . . ?
O5 C9 C10 C15 55.1(4) . . . . ?
N2 C9 C10 C15 -121.2(3) . . . . ?
O5 C9 C10 C11 -121.7(3) . . . . ?
N2 C9 C10 C11 61.9(4) . . . . ?
C15 C10 C11 O6 177.9(3) . . . . ?
C9 C10 C11 O6 -5.2(4) . . . . ?
C15 C10 C11 C12 -1.1(4) . . . . ?
C9 C10 C11 C12 175.7(3) . . . . ?
O6 C11 C12 C13 -174.8(3) . . . . ?
C10 C11 C12 C13 4.3(4) . . . . ?
O6 C11 C12 N3 7.8(4) . . . . ?
C10 C11 C12 N3 -173.1(2) . . . . ?
C11 C12 C13 C14 -3.1(4) . . . . ?
N3 C12 C13 C14 174.1(3) . . . . ?
C12 C13 C14 C15 -1.4(5) . . . . ?
C12 C13 C14 Br2 179.3(2) . . . . ?
C13 C14 C15 C10 4.6(5) . . . . ?
Br2 C14 C15 C10 -176.1(2) . . . . ?
C11 C10 C15 C14 -3.2(4) . . . . ?
C9 C10 C15 C14 179.7(3) . . . . ?
O7 C16 C17 N4 176.1(4) . . . . ?
N3 C16 C17 N4 -5.2(5) . . . . ?
O7 C16 C17 C24 55.1(6) . . . . ?
N3 C16 C17 C24 -126.3(4) . . . . ?
O7 C16 C17 C25 -64.8(5) . . . . ?
N3 C16 C17 C25 113.8(4) . . . . ?
C6 C1 C18 O1 8.1(5) . . . . ?
C2 C1 C18 O1 -165.3(4) . . . . ?
C6 C1 C18 O2 -171.3(3) . . . . ?
C2 C1 C18 O2 15.3(5) . . . . ?
O4 C7 N1 C3 7.3(4) . . . . ?
C8 C7 N1 C3 -168.1(2) . . . . ?
C4 C3 N1 C7 17.5(4) . . . . ?
C2 C3 N1 C7 -166.5(3) . . . . ?
O5 C9 N2 C8 7.6(4) . . . . ?
C10 C9 N2 C8 -176.2(2) . . . . ?
C22 C8 N2 C9 69.2(3) . . . . ?
C21 C8 N2 C9 -170.8(2) . . . . ?
C7 C8 N2 C9 -52.3(3) . . . . ?
O7 C16 N3 C12 7.7(7) . . . . ?
C17 C16 N3 C12 -170.9(3) . . . . ?
C13 C12 N3 C16 -6.6(5) . . . . ?
C11 C12 N3 C16 170.7(3) . . . . ?
C24 C17 N4 N5 -68.8(5) . . . . ?
C25 C17 N4 N5 54.5(5) . . . . ?
C16 C17 N4 N5 171.4(4) . . . . ?
C17 N4 N5 N6 178(4) . . . . ?
O1 C18 O2 C19 4.0(6) . . . . ?
C1 C18 O2 C19 -176.5(3) . . . . ?
C1 C2 O3 C20 -92.9(4) . . . . ?
C3 C2 O3 C20 93.5(3) . . . . ?
C10 C11 O6 C23 67.5(4) . . . . ?
C12 C11 O6 C23 -113.4(3) . . . . ?

loop_
_cod_related_entry_id
_cod_related_entry_database
_cod_related_entry_code
1 ChemSpider 21119392
